data_4337836
loop_
_publ_author_name
'Amarante, Tatiana R.'
'Neves, Patr\'icia'
'Gomes, Ana C.'
'Nolasco, Mariela M.'
'Ribeiro-Claro, Paulo'
'Coelho, Ana C.'
'Valente, Anabela A.'
'Paz, Filipe A Almeida'
'Smeets, Stef'
'McCusker, Lynne B.'
'Pillinger, Martyn'
'Gon\,calves, Isabel S'

_publ_section_title
;
 Synthesis, Structural Elucidation, and Catalytic Properties in Olefin
 Epoxidation of the Polymeric Hybrid Material
 [Mo3O9(2-[3(5)-Pyrazolyl]pyridine)]n.
;
_journal_issue 5
_journal_name_full 'Inorganic chemistry'
_journal_page_first 2652
_journal_page_last 2665
_journal_paper_doi 10.1021/ic403033j
_journal_volume 53
_journal_year 2014
_chemical_formula_moiety 'C8 H7 Mo N3 O5'
_chemical_formula_sum 'C8 H7 Mo N3 O5'
_chemical_formula_weight 321.11
_chemical_name_systematic
; 
 ? 
;
_space_group_IT_number 61
_symmetry_cell_setting orthorhombic
_symmetry_space_group_name_Hall '-P 2ac 2ab'
_symmetry_space_group_name_H-M 'P b c a'
_atom_sites_solution_hydrogens geom
_atom_sites_solution_primary direct
_atom_sites_solution_secondary difmap
_audit_creation_date '05 November 2013'
_audit_creation_method 'SHELXL-97, manual editing plus enCIFer'
_cell_angle_alpha 90.00
_cell_angle_beta 90.00
_cell_angle_gamma 90.00
_cell_formula_units_Z 8
_cell_length_a 15.1933(14)
_cell_length_b 8.4300(8)
_cell_length_c 15.4515(13)
_cell_measurement_reflns_used 9925
_cell_measurement_temperature 100(2)
_cell_measurement_theta_max 29.21
_cell_measurement_theta_min 2.64
_cell_volume 1979.0(3)
_computing_cell_refinement 'SAINT V8.27B (Bruker AXS Inc., 2012)'
_computing_data_collection 'APEX2 2012.4 (Bruker AXS Inc., 2012)'
_computing_data_reduction 'SAINT V8.27B (Bruker AXS Inc., 2012)'
_computing_molecular_graphics 'DIAMOND (Brandenburg, 2009)'
_computing_publication_material 'SHELXTL (Sheldrick, 2008)'
_computing_structure_refinement 'SHELXTL (Sheldrick, 2008)'
_computing_structure_solution 'SHELXTL (Sheldrick, 2008)'
_diffrn_ambient_temperature 100(2)
_diffrn_detector_area_resol_mean 10.4167
_diffrn_measured_fraction_theta_full 0.998
_diffrn_measured_fraction_theta_max 0.998
_diffrn_measurement_device_type 'Bruker D8 QUEST '
_diffrn_measurement_method '\w / \f scans'
_diffrn_radiation_monochromator 'Multi-layer X-ray mirror'
_diffrn_radiation_source 'Sealed tube'
_diffrn_radiation_type MoK\a
_diffrn_radiation_wavelength 0.71073
_diffrn_reflns_av_R_equivalents 0.0742
_diffrn_reflns_av_sigmaI/netI 0.0411
_diffrn_reflns_limit_h_max 20
_diffrn_reflns_limit_h_min -15
_diffrn_reflns_limit_k_max 11
_diffrn_reflns_limit_k_min -11
_diffrn_reflns_limit_l_max 21
_diffrn_reflns_limit_l_min -21
_diffrn_reflns_number 31707
_diffrn_reflns_theta_full 29.13
_diffrn_reflns_theta_max 29.13
_diffrn_reflns_theta_min 3.61
_diffrn_standards_number 0
_exptl_absorpt_coefficient_mu 1.341
_exptl_absorpt_correction_T_max 0.9737
_exptl_absorpt_correction_T_min 0.9239
_exptl_absorpt_correction_type multi-scan
_exptl_absorpt_process_details
; 
'SADABS V2012/1 (Bruker AXS Inc.)' 
;
_exptl_crystal_colour Yellow
_exptl_crystal_density_diffrn 2.155
_exptl_crystal_density_method 'not measured'
_exptl_crystal_description Block
_exptl_crystal_F_000 1264
_exptl_crystal_size_max 0.06
_exptl_crystal_size_mid 0.03
_exptl_crystal_size_min 0.02
_refine_diff_density_max 0.973
_refine_diff_density_min -0.767
_refine_diff_density_rms 0.138
_refine_ls_extinction_method none
_refine_ls_goodness_of_fit_ref 1.092
_refine_ls_hydrogen_treatment mixed
_refine_ls_matrix_type full
_refine_ls_number_parameters 157
_refine_ls_number_reflns 2660
_refine_ls_number_restraints 1
_refine_ls_restrained_S_all 1.092
_refine_ls_R_factor_all 0.0700
_refine_ls_R_factor_gt 0.0460
_refine_ls_shift/su_max 0.000
_refine_ls_shift/su_mean 0.000
_refine_ls_structure_factor_coef Fsqd
_refine_ls_weighting_details 'calc w=1/[\s^2^(Fo^2^)+(0.0220P)^2^+5.9988P] where P=(Fo^2^+2Fc^2^)/3'
_refine_ls_weighting_scheme calc
_refine_ls_wR_factor_gt 0.0697
_refine_ls_wR_factor_ref 0.0751
_reflns_number_gt 2093
_reflns_number_total 2660
_reflns_threshold_expression >2sigma(I)
_cod_data_source_file ic403033j_si_004.cif
_cod_data_source_block Compound-4
_cod_depositor_comments
;
The following automatic conversions were performed:

'_symmetry_cell_setting' value 'Orthorhombic' changed to
'orthorhombic' according to
/usr/data/users/saulius/crontab/automatic-downloads/current/ACS/lib/dictionaries/cif_core.dic
dictionary named 'cif_core.dic' version 2.4.2 from 2011-04-26.

Automatic conversion script
Id: cif_fix_values 2281 2013-09-26 08:29:07Z andrius 
;
_cod_database_code 4337836

loop_
_symmetry_equiv_pos_as_xyz
'x, y, z'
'x+1/2, -y+1/2, -z'
'-x, y+1/2, -z+1/2'
'-x+1/2, -y, z+1/2'
'-x, -y, -z'
'-x-1/2, y-1/2, z'
'x, -y-1/2, z-1/2'
'x-1/2, y, -z-1/2'

loop_
_atom_site_label
_atom_site_type_symbol
_atom_site_fract_x
_atom_site_fract_y
_atom_site_fract_z
_atom_site_U_iso_or_equiv
_atom_site_adp_type
_atom_site_occupancy
_atom_site_symmetry_multiplicity
_atom_site_calc_flag
_atom_site_refinement_flags
Mo1 Mo 0.131704(18) -0.03013(3) 0.294762(16) 0.01141(8) Uani 1 1 d .
C1 C 0.0637(2) 0.4273(4) 0.4008(2) 0.0162(7) Uani 1 1 d .
H1 H 0.0476 0.5358 0.3961 0.019 Uiso 1 1 calc R
C2 C 0.0884(2) 0.3497(4) 0.4757(2) 0.0181(8) Uani 1 1 d .
H2A H 0.0931 0.3931 0.5323 0.022 Uiso 1 1 calc R
C3 C 0.1048(2) 0.1945(4) 0.4505(2) 0.0133(7) Uani 1 1 d .
C4 C 0.1316(2) 0.0520(4) 0.4965(2) 0.0152(7) Uani 1 1 d .
C5 C 0.1430(2) 0.0435(5) 0.5855(2) 0.0179(7) Uani 1 1 d .
H5 H 0.1359 0.1353 0.6204 0.022 Uiso 1 1 calc R
C6 C 0.1647(3) -0.1000(5) 0.6224(2) 0.0226(8) Uani 1 1 d .
H6 H 0.1725 -0.1088 0.6832 0.027 Uiso 1 1 calc R
C7 C 0.1750(2) -0.2311(5) 0.5696(2) 0.0193(8) Uani 1 1 d .
H7 H 0.1879 -0.3319 0.5940 0.023 Uiso 1 1 calc R
C8 C 0.1661(2) -0.2138(4) 0.4810(2) 0.0168(7) Uani 1 1 d .
H8 H 0.1758 -0.3031 0.4447 0.020 Uiso 1 1 calc R
N1 N 0.09085(19) 0.1786(3) 0.36480(16) 0.0127(6) Uani 1 1 d .
N2 N 0.06642(19) 0.3225(3) 0.33622(17) 0.0141(6) Uani 1 1 d D
H2 H 0.044(2) 0.334(5) 0.2796(11) 0.021 Uiso 1 1 d D
N3 N 0.14436(18) -0.0748(3) 0.44489(17) 0.0129(6) Uani 1 1 d .
O1 O 0.24549(17) -0.1220(3) 0.28391(14) 0.0197(5) Uani 1 1 d .
O2 O 0.25164(17) 0.0411(3) 0.31557(15) 0.0200(5) Uani 1 1 d .
O3 O 0.08298(17) -0.2395(3) 0.28939(16) 0.0212(5) Uani 1 1 d .
O4 O 0.01717(17) -0.1297(3) 0.32113(15) 0.0211(6) Uani 1 1 d .
O5 O 0.10880(16) 0.0542(3) 0.19819(14) 0.0178(5) Uani 1 1 d .

loop_
_atom_site_aniso_label
_atom_site_aniso_U_11
_atom_site_aniso_U_22
_atom_site_aniso_U_33
_atom_site_aniso_U_23
_atom_site_aniso_U_13
_atom_site_aniso_U_12
Mo1 0.01326(14) 0.01121(14) 0.00977(12) -0.00100(11) -0.00074(11) 0.00096(12)
C1 0.0164(18) 0.0120(18) 0.0202(17) -0.0019(13) -0.0008(13) 0.0013(14)
C2 0.0172(19) 0.020(2) 0.0166(16) -0.0056(14) -0.0002(14) 0.0041(15)
C3 0.0113(17) 0.0180(18) 0.0105(14) -0.0008(12) -0.0006(12) -0.0016(14)
C4 0.0118(15) 0.019(2) 0.0153(14) 0.0003(12) 0.0004(13) -0.0014(15)
C5 0.0189(19) 0.022(2) 0.0126(14) -0.0012(14) 0.0004(13) -0.0034(16)
C6 0.024(2) 0.030(2) 0.0146(15) 0.0062(15) -0.0012(14) -0.0028(18)
C7 0.0194(19) 0.020(2) 0.0189(16) 0.0074(14) -0.0014(14) -0.0006(16)
C8 0.0186(18) 0.0118(19) 0.0201(16) 0.0007(13) -0.0002(14) -0.0001(15)
N1 0.0146(15) 0.0113(15) 0.0121(13) 0.0005(10) 0.0006(11) 0.0019(12)
N2 0.0146(15) 0.0149(16) 0.0129(13) 0.0016(11) -0.0011(11) 0.0030(12)
N3 0.0103(15) 0.0142(15) 0.0140(12) 0.0028(10) -0.0011(10) -0.0023(11)
O1 0.0204(13) 0.0164(14) 0.0222(12) -0.0007(10) 0.0022(11) 0.0008(11)
O2 0.0193(13) 0.0173(14) 0.0235(12) -0.0007(10) -0.0003(10) 0.0005(11)
O3 0.0209(14) 0.0199(14) 0.0228(12) -0.0014(11) 0.0021(11) -0.0037(11)
O4 0.0195(14) 0.0259(16) 0.0178(11) -0.0028(10) 0.0007(10) -0.0001(11)
O5 0.0224(13) 0.0159(14) 0.0150(11) -0.0016(9) -0.0013(10) 0.0007(10)

loop_
_atom_type_symbol
_atom_type_description
_atom_type_scat_dispersion_real
_atom_type_scat_dispersion_imag
_atom_type_scat_source
C C 0.0033 0.0016 'International Tables Vol C Tables 4.2.6.8 and 6.1.1.4'
H H 0.0000 0.0000 'International Tables Vol C Tables 4.2.6.8 and 6.1.1.4'
N N 0.0061 0.0033 'International Tables Vol C Tables 4.2.6.8 and 6.1.1.4'
O O 0.0106 0.0060 'International Tables Vol C Tables 4.2.6.8 and 6.1.1.4'
Mo Mo -1.6832 0.6857 'International Tables Vol C Tables 4.2.6.8 and 6.1.1.4'

loop_
_geom_angle_atom_site_label_1
_geom_angle_atom_site_label_2
_geom_angle_atom_site_label_3
_geom_angle
O5 Mo1 O1 106.31(11)
O5 Mo1 O3 105.65(11)
O1 Mo1 O3 88.40(11)
O5 Mo1 O2 102.07(11)
O1 Mo1 O2 44.67(11)
O3 Mo1 O2 130.81(11)
O5 Mo1 O4 100.34(11)
O1 Mo1 O4 130.25(11)
O3 Mo1 O4 43.68(10)
O2 Mo1 O4 157.32(10)
O5 Mo1 N1 92.34(10)
O1 Mo1 N1 129.65(11)
O3 Mo1 N1 131.46(11)
O2 Mo1 N1 86.26(11)
O4 Mo1 N1 89.40(11)
O5 Mo1 N3 162.39(11)
O1 Mo1 N3 86.99(10)
O3 Mo1 N3 85.81(10)
O2 Mo1 N3 79.07(9)
O4 Mo1 N3 78.52(10)
N1 Mo1 N3 70.13(10)
N2 C1 C2 107.7(3)
N2 C1 H1 126.1
C2 C1 H1 126.1
C1 C2 C3 105.0(3)
C1 C2 H2A 127.5
C3 C2 H2A 127.5
N1 C3 C2 110.0(3)
N1 C3 C4 116.2(3)
C2 C3 C4 133.8(3)
N3 C4 C5 121.8(3)
N3 C4 C3 114.0(3)
C5 C4 C3 124.2(3)
C6 C5 C4 119.0(3)
C6 C5 H5 120.5
C4 C5 H5 120.5
C5 C6 C7 119.0(3)
C5 C6 H6 120.5
C7 C6 H6 120.5
C6 C7 C8 119.2(3)
C6 C7 H7 120.4
C8 C7 H7 120.4
N3 C8 C7 121.9(3)
N3 C8 H8 119.1
C7 C8 H8 119.1
N2 N1 C3 106.1(3)
N2 N1 Mo1 130.6(2)
C3 N1 Mo1 121.9(2)
C1 N2 N1 111.2(3)
C1 N2 H2 128(2)
N1 N2 H2 120(2)
C8 N3 C4 118.9(3)
C8 N3 Mo1 124.7(2)
C4 N3 Mo1 116.4(2)
O2 O1 Mo1 69.24(14)
O1 O2 Mo1 66.09(14)
O4 O3 Mo1 70.32(15)
O3 O4 Mo1 66.00(14)

loop_
_geom_bond_atom_site_label_1
_geom_bond_atom_site_label_2
_geom_bond_distance
Mo1 O5 1.689(2)
Mo1 O1 1.902(3)
Mo1 O3 1.916(3)
Mo1 O2 1.945(3)
Mo1 O4 1.974(3)
Mo1 N1 2.157(3)
Mo1 N3 2.358(3)
C1 N2 1.333(4)
C1 C2 1.382(5)
C1 H1 0.9500
C2 C3 1.388(5)
C2 H2A 0.9500
C3 N1 1.348(4)
C3 C4 1.454(5)
C4 N3 1.348(4)
C4 C5 1.387(4)
C5 C6 1.377(5)
C5 H5 0.9500
C6 C7 1.381(5)
C6 H6 0.9500
C7 C8 1.385(5)
C7 H7 0.9500
C8 N3 1.339(4)
C8 H8 0.9500
N1 N2 1.343(4)
N2 H2 0.943(10)
O1 O2 1.463(4)
O3 O4 1.448(4)

loop_
_geom_hbond_atom_site_label_D
_geom_hbond_atom_site_label_H
_geom_hbond_atom_site_label_A
_geom_hbond_distance_DH
_geom_hbond_distance_HA
_geom_hbond_distance_DA
_geom_hbond_angle_DHA
_geom_hbond_site_symmetry_A
N2 H2 O4 0.943(10) 1.840(13) 2.772(4) 169(4) 3

loop_
_geom_torsion_atom_site_label_1
_geom_torsion_atom_site_label_2
_geom_torsion_atom_site_label_3
_geom_torsion_atom_site_label_4
_geom_torsion
N2 C1 C2 C3 -0.4(4)
C1 C2 C3 N1 0.0(4)
C1 C2 C3 C4 -178.9(4)
N1 C3 C4 N3 4.3(5)
C2 C3 C4 N3 -176.9(4)
N1 C3 C4 C5 -175.4(3)
C2 C3 C4 C5 3.4(6)
N3 C4 C5 C6 -2.6(5)
C3 C4 C5 C6 177.2(3)
C4 C5 C6 C7 0.4(6)
C5 C6 C7 C8 2.2(6)
C6 C7 C8 N3 -2.8(6)
C2 C3 N1 N2 0.4(4)
C4 C3 N1 N2 179.5(3)
C2 C3 N1 Mo1 168.3(2)
C4 C3 N1 Mo1 -12.6(4)
O5 Mo1 N1 N2 -6.1(3)
O1 Mo1 N1 N2 107.4(3)
O3 Mo1 N1 N2 -119.5(3)
O2 Mo1 N1 N2 95.8(3)
O4 Mo1 N1 N2 -106.5(3)
N3 Mo1 N1 N2 175.5(3)
O5 Mo1 N1 C3 -170.7(3)
O1 Mo1 N1 C3 -57.2(3)
O3 Mo1 N1 C3 75.9(3)
O2 Mo1 N1 C3 -68.8(3)
O4 Mo1 N1 C3 88.9(3)
N3 Mo1 N1 C3 10.9(3)
C2 C1 N2 N1 0.7(4)
C3 N1 N2 C1 -0.7(4)
Mo1 N1 N2 C1 -167.1(2)
C7 C8 N3 C4 0.6(5)
C7 C8 N3 Mo1 178.1(3)
C5 C4 N3 C8 2.1(5)
C3 C4 N3 C8 -177.7(3)
C5 C4 N3 Mo1 -175.6(3)
C3 C4 N3 Mo1 4.7(4)
O5 Mo1 N3 C8 169.0(3)
O1 Mo1 N3 C8 -51.2(3)
O3 Mo1 N3 C8 37.4(3)
O2 Mo1 N3 C8 -95.5(3)
O4 Mo1 N3 C8 80.9(3)
N1 Mo1 N3 C8 174.5(3)
O5 Mo1 N3 C4 -13.5(5)
O1 Mo1 N3 C4 126.3(2)
O3 Mo1 N3 C4 -145.1(2)
O2 Mo1 N3 C4 82.0(2)
O4 Mo1 N3 C4 -101.6(2)
N1 Mo1 N3 C4 -8.0(2)
O5 Mo1 O1 O2 90.80(14)
O3 Mo1 O1 O2 -163.36(14)
O4 Mo1 O1 O2 -149.68(14)
N1 Mo1 O1 O2 -16.52(18)
N3 Mo1 O1 O2 -77.47(14)
O5 Mo1 O2 O1 -101.08(14)
O3 Mo1 O2 O1 22.22(19)
O4 Mo1 O2 O1 87.9(3)
N1 Mo1 O2 O1 167.33(14)
N3 Mo1 O2 O1 96.85(14)
O5 Mo1 O3 O4 -88.66(16)
O1 Mo1 O3 O4 164.85(15)
O2 Mo1 O3 O4 149.42(14)
N1 Mo1 O3 O4 19.0(2)
N3 Mo1 O3 O4 77.75(14)
O5 Mo1 O4 O3 101.88(15)
O1 Mo1 O4 O3 -20.02(19)
O2 Mo1 O4 O3 -87.0(3)
N1 Mo1 O4 O3 -165.85(15)
N3 Mo1 O4 O3 -96.01(15)
